data_7057326
loop_
_publ_author_name
'Tong, Wen-Quan'
'Liu, Ting-Ting'
'Li, Gao-Peng'
'Liang, Ji-Ye'
'Hou, Lei'
'Wang, Yao-Yu'

_publ_section_title
;
 Three new super water-stable lanthanide--organic frameworks for
 luminescence sensing and magnetic properties
;
_journal_issue 11
_journal_name_full 'New Journal of Chemistry'
_journal_page_first 9221
_journal_paper_doi 10.1039/C8NJ00348C
_journal_volume 42
_journal_year 2018
_chemical_formula_sum 'C14 H13 Eu N2 O11'
_chemical_formula_weight 537.22
_space_group_crystal_system triclinic
_space_group_IT_number 2
_space_group_name_Hall '-P 1'
_space_group_name_H-M_alt 'P -1'
_symmetry_space_group_name_Hall '-P 1'
_symmetry_space_group_name_H-M 'P -1'
_atom_sites_solution_hydrogens mixed
_audit_creation_method SHELXL-2014/7
_audit_update_record
;
2018-03-05 deposited with the CCDC.
2018-03-27 downloaded from the CCDC.
;
_cell_angle_alpha 106.526(3)
_cell_angle_beta 101.205(3)
_cell_angle_gamma 101.095(3)
_cell_formula_units_Z 2
_cell_length_a 7.6493(16)
_cell_length_b 10.071(2)
_cell_length_c 11.830(3)
_cell_measurement_reflns_used 3104
_cell_measurement_temperature 296(2)
_cell_measurement_theta_max 28.11
_cell_measurement_theta_min 3.08
_cell_volume 826.8(3)
_computing_structure_refinement 'SHELXL-2014/7 (Sheldrick, 2014)'
_diffrn_ambient_temperature 296(2)
_diffrn_measured_fraction_theta_full 0.971
_diffrn_measured_fraction_theta_max 0.970
_diffrn_measurement_device_type 'Bruker APEX-II CCD'
_diffrn_measurement_method '\f and \w scans'
_diffrn_radiation_type MoK\a
_diffrn_radiation_wavelength 0.71073
_diffrn_reflns_av_R_equivalents 0.0176
_diffrn_reflns_av_unetI/netI 0.0370
_diffrn_reflns_Laue_measured_fraction_full 0.971
_diffrn_reflns_Laue_measured_fraction_max 0.970
_diffrn_reflns_limit_h_max 9
_diffrn_reflns_limit_h_min -8
_diffrn_reflns_limit_k_max 12
_diffrn_reflns_limit_k_min -12
_diffrn_reflns_limit_l_max 14
_diffrn_reflns_limit_l_min -12
_diffrn_reflns_number 4462
_diffrn_reflns_point_group_measured_fraction_full 0.971
_diffrn_reflns_point_group_measured_fraction_max 0.970
_diffrn_reflns_theta_full 25.242
_diffrn_reflns_theta_max 25.998
_diffrn_reflns_theta_min 1.862
_diffrn_source 'fine-focus sealed tube'
_exptl_absorpt_coefficient_mu 3.862
_exptl_absorpt_correction_T_max 0.6987
_exptl_absorpt_correction_T_min 0.6139
_exptl_absorpt_correction_type multi-scan
_exptl_absorpt_process_details sadabs
_exptl_crystal_colour colorless
_exptl_crystal_density_diffrn 2.158
_exptl_crystal_description block
_exptl_crystal_F_000 524
_exptl_crystal_size_max 0.140
_exptl_crystal_size_mid 0.130
_exptl_crystal_size_min 0.100
_refine_diff_density_max 2.035
_refine_diff_density_min -2.981
_refine_diff_density_rms 0.519
_refine_ls_extinction_method none
_refine_ls_goodness_of_fit_ref 1.032
_refine_ls_hydrogen_treatment constr
_refine_ls_matrix_type full
_refine_ls_number_parameters 254
_refine_ls_number_reflns 3162
_refine_ls_number_restraints 6
_refine_ls_restrained_S_all 1.032
_refine_ls_R_factor_all 0.0620
_refine_ls_R_factor_gt 0.0472
_refine_ls_shift/su_max 0.001
_refine_ls_shift/su_mean 0.000
_refine_ls_structure_factor_coef Fsqd
_refine_ls_weighting_details 'w=1/[\s^2^(Fo^2^)+(0.1991P)^2^+0.8823P] where P=(Fo^2^+2Fc^2^)/3'
_refine_ls_weighting_scheme calc
_refine_ls_wR_factor_gt 0.1375
_refine_ls_wR_factor_ref 0.2192
_reflns_Friedel_coverage 0.000
_reflns_number_gt 2895
_reflns_number_total 3162
_reflns_threshold_expression 'I > 2\s(I)'
_cod_data_source_file c8nj00348c2.cif
_cod_data_source_block 1-Eu
_cod_depositor_comments 'Adding full bibliography for 7057326--7057328.cif.'
_cod_database_code 7057326
_shelx_shelxl_version_number 2014/7
_shelx_space_group_comment
;
The symmetry employed for this shelxl refinement is uniquely defined
by the following loop, which should always be used as a source of
symmetry information in preference to the above space-group names.
They are only intended as comments.
;
_shelx_estimated_absorpt_t_min 0.614
_shelx_estimated_absorpt_t_max 0.699

loop_
_space_group_symop_operation_xyz
'x, y, z'
'-x, -y, -z'

loop_
_atom_site_label
_atom_site_type_symbol
_atom_site_fract_x
_atom_site_fract_y
_atom_site_fract_z
_atom_site_U_iso_or_equiv
_atom_site_adp_type
_atom_site_occupancy
_atom_site_site_symmetry_order
_atom_site_calc_flag
_atom_site_refinement_flags_posn
_atom_site_refinement_flags_adp
Eu1 Eu 1.32091(5) 0.38089(4) 1.26502(3) 0.0170(3) Uani 1 1 d . .
O1 O 1.0810(10) 0.4531(8) 1.1571(7) 0.0295(16) Uani 1 1 d . .
O2 O 0.8457(10) 0.5450(8) 1.1172(7) 0.0282(16) Uani 1 1 d . .
O5 O -0.0105(11) -0.3216(8) 0.4270(7) 0.0368(19) Uani 1 1 d . .
O6 O 0.0516(11) -0.2232(8) 0.2877(6) 0.0310(17) Uani 1 1 d . .
H6 H -0.0358 -0.2899 0.2417 0.046 Uiso 1 1 calc R U
O4 O 0.5412(12) -0.1822(8) 0.8142(8) 0.0386(19) Uani 1 1 d . .
O2W O 1.0700(12) 0.3958(10) 1.3709(8) 0.041(2) Uani 1 1 d . .
H2WA H 1.0756 0.4834 1.4060 0.062 Uiso 1 1 d R U
H2WB H 1.0835 0.3541 1.4239 0.062 Uiso 1 1 d R U
O3W O 1.6631(11) 0.4517(9) 1.3087(9) 0.043(2) Uani 1 1 d . .
H3WA H 1.7031 0.5000 1.3845 0.064 Uiso 1 1 d R U
H3WB H 1.6879 0.5103 1.2710 0.064 Uiso 1 1 d R U
O8 O 0.5934(12) 0.3811(8) 0.6064(7) 0.0330(19) Uani 1 1 d . .
O7 O 0.3907(11) 0.2950(8) 0.4243(7) 0.0336(18) Uani 1 1 d . .
N1 N 0.5709(11) 0.1255(8) 0.9120(7) 0.0190(16) Uani 1 1 d . U
N2 N 0.6256(13) 0.2674(9) 0.9768(8) 0.0240(18) Uani 1 1 d . .
C1 C 0.9180(12) 0.4369(9) 1.1010(8) 0.0156(17) Uani 1 1 d . .
C4 C 0.7121(15) 0.0662(11) 0.9027(8) 0.025(2) Uani 1 1 d . .
C3 C 0.8697(15) 0.1747(11) 0.9688(9) 0.027(2) Uani 1 1 d . .
H3 H 0.9917 0.1697 0.9803 0.032 Uiso 1 1 calc R U
C6 C 0.3721(13) 0.0626(13) 0.8453(9) 0.028(2) Uani 1 1 d . .
H6A H 0.3005 0.1231 0.8832 0.034 Uiso 1 1 calc R U
H6B H 0.3314 -0.0313 0.8526 0.034 Uiso 1 1 calc R U
C7 C 0.3346(15) 0.0475(12) 0.7103(8) 0.026(2) Uani 1 1 d . .
C8 C 0.2254(15) -0.0758(11) 0.6182(11) 0.029(2) Uani 1 1 d . .
H8 H 0.1753 -0.1552 0.6381 0.035 Uiso 1 1 calc R U
C12 C 0.4151(14) 0.1616(10) 0.6786(9) 0.0208(19) Uani 1 1 d . .
H12 H 0.4936 0.2434 0.7398 0.025 Uiso 1 1 calc R U
C10 C 0.2662(13) 0.0320(11) 0.4667(9) 0.0193(19) Uani 1 1 d . .
H10 H 0.2411 0.0267 0.3852 0.023 Uiso 1 1 calc R U
C13 C 0.0667(14) -0.2209(10) 0.3998(9) 0.021(2) Uani 1 1 d . .
C11 C 0.3821(12) 0.1576(10) 0.5571(9) 0.0198(18) Uani 1 1 d . .
C14 C 0.4593(13) 0.2880(11) 0.5279(9) 0.0225(19) Uani 1 1 d . .
C5 C 0.6966(16) -0.0922(12) 0.8454(9) 0.028(2) Uani 1 1 d . .
O3 O 0.8452(12) -0.1244(9) 0.8363(8) 0.038(2) Uani 1 1 d . .
C2 C 0.8042(14) 0.2942(11) 1.0147(9) 0.023(2) Uani 1 1 d . .
C9 C 0.1892(13) -0.0835(11) 0.4971(10) 0.025(2) Uani 1 1 d . .
O1W O 1.3808(13) 0.4062(12) 1.0777(8) 0.046(2) Uani 1 1 d . .
H1WA H 1.2788 0.3874 1.0248 0.069 Uiso 1 1 d R U
H1WB H 1.4425 0.3482 1.0510 0.069 Uiso 1 1 d R U

loop_
_atom_site_aniso_label
_atom_site_aniso_U_11
_atom_site_aniso_U_22
_atom_site_aniso_U_33
_atom_site_aniso_U_23
_atom_site_aniso_U_13
_atom_site_aniso_U_12
Eu1 0.0197(4) 0.0119(4) 0.0142(4) 0.0018(2) 0.0004(2) 0.0003(2)
O1 0.023(3) 0.025(4) 0.027(4) -0.005(3) -0.003(3) 0.006(3)
O2 0.029(4) 0.021(3) 0.024(4) -0.005(3) -0.004(3) 0.011(3)
O5 0.037(4) 0.024(4) 0.031(4) -0.002(3) 0.010(3) -0.017(3)
O6 0.042(4) 0.019(3) 0.014(3) -0.001(3) -0.002(3) -0.013(3)
O4 0.046(5) 0.014(3) 0.050(5) 0.003(3) 0.018(4) 0.001(3)
O2W 0.045(5) 0.046(5) 0.045(5) 0.020(4) 0.030(4) 0.013(4)
O3W 0.027(4) 0.036(4) 0.055(6) 0.009(4) 0.003(4) 0.003(3)
O8 0.049(5) 0.010(3) 0.023(4) -0.004(3) -0.004(3) -0.004(3)
O7 0.043(4) 0.023(4) 0.031(4) 0.018(3) -0.005(3) 0.000(3)
N1 0.019(4) 0.016(4) 0.011(3) 0.000(3) -0.008(3) -0.003(3)
N2 0.035(5) 0.016(4) 0.024(4) 0.005(3) 0.011(4) 0.011(4)
C1 0.023(4) 0.014(4) 0.012(4) 0.005(3) 0.008(3) 0.009(3)
C4 0.041(6) 0.018(5) 0.010(4) 0.000(4) 0.005(4) 0.005(4)
C3 0.029(5) 0.026(5) 0.019(5) 0.003(4) 0.001(4) 0.009(4)
C6 0.015(4) 0.041(6) 0.011(4) 0.001(4) -0.004(3) -0.013(4)
C7 0.029(5) 0.033(5) 0.008(4) -0.002(4) 0.003(4) 0.006(4)
C8 0.034(5) 0.016(4) 0.040(6) 0.006(4) 0.021(5) 0.007(4)
C12 0.029(5) 0.014(4) 0.020(5) 0.004(4) 0.007(4) 0.010(4)
C10 0.016(4) 0.018(5) 0.014(4) 0.001(4) -0.004(3) -0.003(4)
C13 0.030(5) 0.010(4) 0.021(5) 0.000(4) 0.009(4) 0.002(4)
C11 0.017(4) 0.014(4) 0.026(5) 0.010(4) -0.002(4) 0.001(3)
C14 0.023(5) 0.026(5) 0.017(4) 0.011(4) 0.001(4) 0.002(4)
C5 0.038(6) 0.026(5) 0.008(4) -0.003(4) -0.002(4) 0.003(4)
O3 0.036(4) 0.028(4) 0.036(5) 0.002(4) -0.003(4) 0.005(4)
C2 0.026(5) 0.022(5) 0.019(4) 0.004(4) 0.005(4) 0.003(4)
C9 0.017(4) 0.016(4) 0.032(6) 0.002(4) 0.003(4) -0.004(4)
O1W 0.042(5) 0.088(7) 0.042(5) 0.046(5) 0.025(4) 0.042(5)

loop_
_atom_type_symbol
_atom_type_description
_atom_type_scat_dispersion_real
_atom_type_scat_dispersion_imag
_atom_type_scat_source
C C 0.0033 0.0016 'International Tables Vol C Tables 4.2.6.8 and 6.1.1.4'
H H 0.0000 0.0000 'International Tables Vol C Tables 4.2.6.8 and 6.1.1.4'
Eu Eu -0.1578 3.6682 'International Tables Vol C Tables 4.2.6.8 and 6.1.1.4'
N N 0.0061 0.0033 'International Tables Vol C Tables 4.2.6.8 and 6.1.1.4'
O O 0.0106 0.0060 'International Tables Vol C Tables 4.2.6.8 and 6.1.1.4'

loop_
_geom_angle_atom_site_label_1
_geom_angle_atom_site_label_2
_geom_angle_atom_site_label_3
_geom_angle
_geom_angle_site_symmetry_1
_geom_angle_site_symmetry_3
O7 Eu1 O8 93.2(3) 1_656 2_767
O7 Eu1 O1 141.6(3) 1_656 .
O8 Eu1 O1 83.6(3) 2_767 .
O7 Eu1 O1W 148.0(3) 1_656 .
O8 Eu1 O1W 101.8(4) 2_767 .
O1 Eu1 O1W 68.9(3) . .
O7 Eu1 O3 79.6(3) 1_656 2_757
O8 Eu1 O3 162.0(4) 2_767 2_757
O1 Eu1 O3 91.8(3) . 2_757
O1W Eu1 O3 92.7(4) . 2_757
O7 Eu1 O4 75.1(3) 1_656 2_757
O8 Eu1 O4 140.6(3) 2_767 2_757
O1 Eu1 O4 128.4(3) . 2_757
O1W Eu1 O4 75.3(3) . 2_757
O3 Eu1 O4 53.6(3) 2_757 2_757
O7 Eu1 O3W 81.5(3) 1_656 .
O8 Eu1 O3W 75.9(3) 2_767 .
O1 Eu1 O3W 133.6(3) . .
O1W Eu1 O3W 75.2(3) . .
O3 Eu1 O3W 118.7(3) 2_757 .
O4 Eu1 O3W 65.3(3) 2_757 .
O7 Eu1 O2W 73.1(3) 1_656 .
O8 Eu1 O2W 76.4(3) 2_767 .
O1 Eu1 O2W 69.0(3) . .
O1W Eu1 O2W 137.8(3) . .
O3 Eu1 O2W 85.7(3) 2_757 .
O4 Eu1 O2W 131.9(3) 2_757 .
O3W Eu1 O2W 140.9(3) . .
O7 Eu1 C5 74.9(3) 1_656 2_757
O8 Eu1 C5 164.3(3) 2_767 2_757
O1 Eu1 C5 112.1(3) . 2_757
O1W Eu1 C5 84.3(3) . 2_757
O3 Eu1 C5 26.7(3) 2_757 2_757
O4 Eu1 C5 26.9(3) 2_757 2_757
O3W Eu1 C5 92.0(3) . 2_757
O2W Eu1 C5 108.8(3) . 2_757
O7 Eu1 H1WA 156.9 1_656 .
O8 Eu1 H1WA 106.6 2_767 .
O1 Eu1 H1WA 54.9 . .
O1W Eu1 H1WA 16.5 . .
O3 Eu1 H1WA 84.6 2_757 .
O4 Eu1 H1WA 81.9 2_757 .
O3W Eu1 H1WA 91.7 . .
O2W Eu1 H1WA 122.6 . .
C5 Eu1 H1WA 83.4 2_757 .
O7 Eu1 H1WB 131.8 1_656 .
O8 Eu1 H1WB 112.4 2_767 .
O1 Eu1 H1WB 83.4 . .
O1W Eu1 H1WB 16.5 . .
O3 Eu1 H1WB 84.2 2_757 .
O4 Eu1 H1WB 59.0 2_757 .
O3W Eu1 H1WB 67.4 . .
O2W Eu1 H1WB 150.2 . .
C5 Eu1 H1WB 70.7 2_757 .
H1WA Eu1 H1WB 28.5 . .
C1 O1 Eu1 153.8(7) . .
C13 O6 H6 109.5 . .
C5 O4 Eu1 90.7(7) . 2_757
Eu1 O2W H2WA 109.5 . .
Eu1 O2W H2WB 109.2 . .
H2WA O2W H2WB 109.5 . .
Eu1 O3W H3WA 106.0 . .
Eu1 O3W H3WB 105.8 . .
H3WA O3W H3WB 106.3 . .
C14 O8 Eu1 141.7(8) . 2_767
C14 O7 Eu1 162.0(7) . 1_454
C4 N1 N2 113.1(8) . .
C4 N1 C6 128.6(9) . .
N2 N1 C6 117.5(9) . .
C2 N2 N1 103.9(8) . .
O1 C1 O2 120.4(8) . .
O1 C1 C2 120.7(8) . .
O2 C1 C2 118.9(8) . .
N1 C4 C3 105.9(9) . .
N1 C4 C5 125.9(9) . .
C3 C4 C5 127.7(10) . .
C4 C3 C2 104.2(9) . .
C4 C3 H3 127.9 . .
C2 C3 H3 127.9 . .
N1 C6 C7 112.7(8) . .
N1 C6 H6A 109.1 . .
C7 C6 H6A 109.1 . .
N1 C6 H6B 109.1 . .
C7 C6 H6B 109.1 . .
H6A C6 H6B 107.8 . .
C12 C7 C8 118.6(9) . .
C12 C7 C6 118.5(9) . .
C8 C7 C6 122.9(10) . .
C7 C8 C9 121.2(10) . .
C7 C8 H8 119.4 . .
C9 C8 H8 119.4 . .
C7 C12 C11 121.8(9) . .
C7 C12 H12 119.1 . .
C11 C12 H12 119.1 . .
C9 C10 C11 120.7(9) . .
C9 C10 H10 119.6 . .
C11 C10 H10 119.6 . .
O5 C13 O6 123.6(9) . .
O5 C13 C9 121.3(9) . .
O6 C13 C9 115.1(8) . .
C12 C11 C10 117.8(9) . .
C12 C11 C14 120.0(8) . .
C10 C11 C14 122.0(9) . .
O8 C14 O7 124.0(9) . .
O8 C14 C11 117.4(8) . .
O7 C14 C11 118.5(9) . .
O3 C5 O4 124.5(11) . .
O3 C5 C4 116.0(10) . .
O4 C5 C4 119.5(10) . .
O3 C5 Eu1 62.2(6) . 2_757
O4 C5 Eu1 62.4(6) . 2_757
C4 C5 Eu1 177.6(8) . 2_757
C5 O3 Eu1 91.1(7) . 2_757
N2 C2 C3 112.7(9) . .
N2 C2 C1 121.3(9) . .
C3 C2 C1 126.0(9) . .
C10 C9 C8 119.8(9) . .
C10 C9 C13 121.1(10) . .
C8 C9 C13 119.0(9) . .
Eu1 O1W H1WA 109.3 . .
Eu1 O1W H1WB 109.4 . .
H1WA O1W H1WB 109.5 . .

loop_
_geom_bond_atom_site_label_1
_geom_bond_atom_site_label_2
_geom_bond_distance
_geom_bond_site_symmetry_2
Eu1 O7 2.302(7) 1_656
Eu1 O8 2.329(7) 2_767
Eu1 O1 2.378(7) .
Eu1 O1W 2.420(8) .
Eu1 O3 2.471(9) 2_757
Eu1 O4 2.475(8) 2_757
Eu1 O3W 2.485(8) .
Eu1 O2W 2.492(8) .
Eu1 C5 2.793(11) 2_757
Eu1 H1WA 2.8179 .
Eu1 H1WB 2.8187 .
O1 C1 1.249(12) .
O2 C1 1.297(11) .
O5 C13 1.229(13) .
O6 C13 1.301(12) .
O6 H6 0.8200 .
O4 C5 1.263(14) .
O4 Eu1 2.475(8) 2_757
O2W H2WA 0.8500 .
O2W H2WB 0.8501 .
O3W H3WA 0.8500 .
O3W H3WB 0.8500 .
O8 C14 1.248(13) .
O8 Eu1 2.329(7) 2_767
O7 C14 1.263(12) .
O7 Eu1 2.302(7) 1_454
N1 C4 1.339(14) .
N1 N2 1.352(12) .
N1 C6 1.488(11) .
N2 C2 1.301(14) .
C1 C2 1.485(13) .
C4 C3 1.378(15) .
C4 C5 1.516(14) .
C3 C2 1.400(14) .
C3 H3 0.9300 .
C6 C7 1.525(13) .
C6 H6A 0.9700 .
C6 H6B 0.9700 .
C7 C12 1.379(15) .
C7 C8 1.380(15) .
C8 C9 1.382(17) .
C8 H8 0.9300 .
C12 C11 1.398(14) .
C12 H12 0.9300 .
C10 C9 1.373(15) .
C10 C11 1.400(13) .
C10 H10 0.9300 .
C13 C9 1.515(13) .
C11 C14 1.494(13) .
C5 O3 1.256(15) .
C5 Eu1 2.793(11) 2_757
O3 Eu1 2.471(8) 2_757
O1W H1WA 0.8500 .
O1W H1WB 0.8500 .
